data_7030794
loop_
_publ_author_name
'Schmidt, David'
'Zell, Thomas'
'Schaub, Thomas'
'Radius, Udo'

_publ_section_title
;
 Si-H bond activation at {(NHC)2Ni(0)} leading to hydrido silyl and
 bis(silyl) complexes: a versatile tool for catalytic Si-H/D exchange,
 acceptorless dehydrogenative coupling of hydrosilanes, and hydrogenation
 of disilanes to hydrosilanes.
;
_journal_issue 28
_journal_name_full 'Dalton transactions (Cambridge, England : 2003)'
_journal_page_first 10816
_journal_page_last 10827
_journal_paper_doi 10.1039/c4dt01250j
_journal_volume 43
_journal_year 2014
_chemical_formula_moiety C42H54N4Ni2Si2
_chemical_formula_sum 'C42 H54 N4 Ni2 Si2'
_chemical_formula_weight 788.49
_chemical_name_systematic
; 
 ? 
;
_space_group_IT_number 14
_symmetry_cell_setting monoclinic
_symmetry_space_group_name_Hall '-P 2ybc'
_symmetry_space_group_name_H-M 'P 1 21/c 1'
_atom_sites_solution_hydrogens geom
_atom_sites_solution_primary direct
_atom_sites_solution_secondary difmap
_audit_creation_method 'SHELXL-97 + manual editing'
_cell_angle_alpha 90.00
_cell_angle_beta 106.519(7)
_cell_angle_gamma 90.00
_cell_formula_units_Z 2
_cell_length_a 10.480(5)
_cell_length_b 16.614(7)
_cell_length_c 12.530(6)
_cell_measurement_reflns_used 6552
_cell_measurement_temperature 173(2)
_cell_measurement_theta_max 25.470
_cell_measurement_theta_min 2.368
_cell_volume 2091.6(17)
_computing_cell_refinement 'Saint-NT v. 7.23'
_computing_data_collection 'Smart-NT v. 5.63'
_computing_data_reduction 'Saint-NT v. 7.23'
_computing_molecular_graphics 'XP in ShelxTL-97'
_computing_publication_material 'XP in ShelxTL-97'
_computing_structure_refinement 'SHELXL-97 (Sheldrick, 1997)'
_computing_structure_solution 'SHELXS-97 (Sheldrick, 1990)'
_diffrn_ambient_temperature 173(2)
_diffrn_measured_fraction_theta_full 1.000
_diffrn_measured_fraction_theta_max 0.986
_diffrn_measurement_device_type 'CCD area detector'
_diffrn_measurement_method 'phi and omega scans'
_diffrn_radiation_monochromator graphite
_diffrn_radiation_source 'fine-focus sealed tube'
_diffrn_radiation_type MoK\a
_diffrn_radiation_wavelength 0.71073
_diffrn_reflns_av_R_equivalents 0.0587
_diffrn_reflns_av_sigmaI/netI 0.0369
_diffrn_reflns_limit_h_max 12
_diffrn_reflns_limit_h_min -12
_diffrn_reflns_limit_k_max 20
_diffrn_reflns_limit_k_min -20
_diffrn_reflns_limit_l_max 15
_diffrn_reflns_limit_l_min -15
_diffrn_reflns_number 32458
_diffrn_reflns_theta_full 26.00
_diffrn_reflns_theta_max 26.32
_diffrn_reflns_theta_min 2.03
_exptl_absorpt_coefficient_mu 0.990
_exptl_absorpt_correction_T_max 0.7453
_exptl_absorpt_correction_T_min 0.6382
_exptl_absorpt_correction_type multi-scan
_exptl_absorpt_process_details 'SadAbs-2008/1 (Bruker, 2008)'
_exptl_crystal_colour red
_exptl_crystal_density_diffrn 1.252
_exptl_crystal_density_method 'not measured'
_exptl_crystal_description block
_exptl_crystal_F_000 836
_exptl_crystal_size_max 0.29
_exptl_crystal_size_mid 0.14
_exptl_crystal_size_min 0.06
_refine_diff_density_max 0.443
_refine_diff_density_min -0.212
_refine_diff_density_rms 0.056
_refine_ls_extinction_method none
_refine_ls_goodness_of_fit_ref 1.038
_refine_ls_hydrogen_treatment mixed
_refine_ls_matrix_type full
_refine_ls_number_parameters 234
_refine_ls_number_reflns 4191
_refine_ls_number_restraints 0
_refine_ls_restrained_S_all 1.038
_refine_ls_R_factor_all 0.0450
_refine_ls_R_factor_gt 0.0310
_refine_ls_shift/su_max 0.000
_refine_ls_shift/su_mean 0.000
_refine_ls_structure_factor_coef Fsqd
_refine_ls_weighting_details 'calc w=1/[\s^2^(Fo^2^)+(0.0391P)^2^+0.5469P] where P=(Fo^2^+2Fc^2^)/3'
_refine_ls_weighting_scheme calc
_refine_ls_wR_factor_gt 0.0758
_refine_ls_wR_factor_ref 0.0832
_reflns_number_gt 3326
_reflns_number_total 4191
_reflns_threshold_expression >2sigma(I)
_cod_data_source_file c4dt01250j2.cif
_cod_data_source_block compound_6
_cod_depositor_comments 'Adding full bibliography for 7030793--7030800.cif.'
_cod_original_cell_volume 2091.6(16)
_cod_original_sg_symbol_H-M P21/c
_cod_database_code 7030794

loop_
_symmetry_equiv_pos_as_xyz
'x, y, z'
'-x, y+1/2, -z+1/2'
'-x, -y, -z'
'x, -y-1/2, z-1/2'

loop_
_atom_site_label
_atom_site_type_symbol
_atom_site_fract_x
_atom_site_fract_y
_atom_site_fract_z
_atom_site_U_iso_or_equiv
_atom_site_adp_type
_atom_site_occupancy
_atom_site_symmetry_multiplicity
_atom_site_calc_flag
_atom_site_refinement_flags
Ni Ni 0.49525(2) 0.075486(13) -0.006492(17) 0.02106(9) Uani 1 1 d .
Si Si 0.46101(5) 0.00251(3) 0.13309(4) 0.02200(13) Uani 1 1 d .
N1 N 0.61166(15) 0.22703(9) -0.05569(13) 0.0283(4) Uani 1 1 d .
N2 N 0.40251(16) 0.22125(9) -0.13827(14) 0.0303(4) Uani 1 1 d .
C1 C 0.50393(18) 0.17762(11) -0.07123(14) 0.0239(4) Uani 1 1 d .
C2 C 0.5766(2) 0.30023(12) -0.10946(19) 0.0408(5) Uani 1 1 d .
H2A H 0.6340 0.3445 -0.1093 0.049 Uiso 1 1 calc R
C3 C 0.4461(2) 0.29627(12) -0.16166(19) 0.0423(5) Uani 1 1 d .
H3A H 0.3933 0.3371 -0.2063 0.051 Uiso 1 1 calc R
C4 C 0.26336(19) 0.19338(13) -0.17307(17) 0.0353(5) Uani 1 1 d .
H4A H 0.2622 0.1364 -0.1478 0.042 Uiso 1 1 calc R
C5 C 0.74240(19) 0.20652(12) 0.02070(17) 0.0329(5) Uani 1 1 d .
H5A H 0.7537 0.1469 0.0180 0.039 Uiso 1 1 calc R
C6 C 0.2074(2) 0.19444(15) -0.29834(19) 0.0493(6) Uani 1 1 d .
H6A H 0.2640 0.1618 -0.3317 0.074 Uiso 1 1 calc R
H6B H 0.2049 0.2500 -0.3253 0.074 Uiso 1 1 calc R
H6C H 0.1171 0.1722 -0.3192 0.074 Uiso 1 1 calc R
C7 C 0.1804(2) 0.24282(17) -0.1160(2) 0.0608(7) Uani 1 1 d .
H7A H 0.2212 0.2414 -0.0353 0.091 Uiso 1 1 calc R
H7B H 0.0903 0.2204 -0.1336 0.091 Uiso 1 1 calc R
H7C H 0.1761 0.2986 -0.1421 0.091 Uiso 1 1 calc R
C8 C 0.8540(2) 0.24562(15) -0.0157(2) 0.0534(7) Uani 1 1 d .
H8A H 0.8439 0.2326 -0.0940 0.080 Uiso 1 1 calc R
H8B H 0.9399 0.2254 0.0303 0.080 Uiso 1 1 calc R
H8C H 0.8503 0.3041 -0.0071 0.080 Uiso 1 1 calc R
C9 C 0.7468(3) 0.22886(17) 0.1387(2) 0.0575(7) Uani 1 1 d .
H9A H 0.6751 0.2010 0.1597 0.086 Uiso 1 1 calc R
H9B H 0.7353 0.2872 0.1436 0.086 Uiso 1 1 calc R
H9C H 0.8329 0.2129 0.1894 0.086 Uiso 1 1 calc R
C21 C 0.2901(2) -0.00399(10) 0.15683(16) 0.0261(4) Uani 1 1 d .
C22 C 0.1964(2) 0.05606(14) 0.1189(2) 0.0489(6) Uani 1 1 d .
H22A H 0.2199 0.1023 0.0841 0.059 Uiso 1 1 calc R
C23 C 0.0686(3) 0.05013(17) 0.1307(3) 0.0710(9) Uani 1 1 d .
H23A H 0.0066 0.0923 0.1041 0.085 Uiso 1 1 calc R
C24 C 0.0316(3) -0.01550(16) 0.1799(2) 0.0552(7) Uani 1 1 d .
H24A H -0.0561 -0.0195 0.1868 0.066 Uiso 1 1 calc R
C25 C 0.1216(2) -0.07545(15) 0.2192(2) 0.0479(6) Uani 1 1 d .
H25A H 0.0974 -0.1210 0.2549 0.058 Uiso 1 1 calc R
C26 C 0.2489(2) -0.06975(13) 0.20672(19) 0.0397(5) Uani 1 1 d .
H26A H 0.3100 -0.1125 0.2334 0.048 Uiso 1 1 calc R
C31 C 0.5913(2) 0.00133(10) 0.27393(16) 0.0275(4) Uani 1 1 d .
C32 C 0.7190(2) 0.02851(13) 0.27781(18) 0.0354(5) Uani 1 1 d .
H32A H 0.7360 0.0461 0.2110 0.042 Uiso 1 1 calc R
C33 C 0.8216(2) 0.03043(16) 0.3766(2) 0.0507(6) Uani 1 1 d .
H33A H 0.9071 0.0497 0.3769 0.061 Uiso 1 1 calc R
C34 C 0.7992(3) 0.00442(15) 0.4739(2) 0.0600(8) Uani 1 1 d .
H34A H 0.8688 0.0063 0.5417 0.072 Uiso 1 1 calc R
C35 C 0.6756(3) -0.02431(17) 0.47281(19) 0.0563(7) Uani 1 1 d .
H35A H 0.6606 -0.0435 0.5396 0.068 Uiso 1 1 calc R
C36 C 0.5725(2) -0.02527(14) 0.37399(17) 0.0404(5) Uani 1 1 d .
H36A H 0.4874 -0.0445 0.3747 0.048 Uiso 1 1 calc R
H H 0.460(2) 0.0977(13) 0.1035(19) 0.050(6) Uiso 1 1 d .

loop_
_atom_site_aniso_label
_atom_site_aniso_U_11
_atom_site_aniso_U_22
_atom_site_aniso_U_33
_atom_site_aniso_U_23
_atom_site_aniso_U_13
_atom_site_aniso_U_12
Ni 0.02774(15) 0.01688(14) 0.01976(14) 0.00076(9) 0.00870(10) -0.00067(9)
Si 0.0273(3) 0.0209(3) 0.0195(3) 0.00097(19) 0.0092(2) 0.0003(2)
N1 0.0289(9) 0.0221(8) 0.0341(9) 0.0064(7) 0.0092(7) -0.0018(7)
N2 0.0295(9) 0.0260(8) 0.0352(9) 0.0109(7) 0.0089(7) 0.0005(7)
C1 0.0277(10) 0.0226(9) 0.0226(9) 0.0011(7) 0.0093(8) 0.0007(8)
C2 0.0424(13) 0.0244(11) 0.0556(14) 0.0149(10) 0.0141(11) -0.0041(9)
C3 0.0416(13) 0.0295(12) 0.0532(14) 0.0204(10) 0.0094(11) 0.0014(10)
C4 0.0279(11) 0.0344(11) 0.0419(12) 0.0075(9) 0.0072(9) -0.0012(9)
C5 0.0298(11) 0.0265(10) 0.0381(11) -0.0009(9) 0.0029(9) -0.0028(8)
C6 0.0492(14) 0.0480(14) 0.0440(14) 0.0008(11) 0.0025(11) 0.0036(11)
C7 0.0421(14) 0.079(2) 0.0673(18) -0.0138(15) 0.0254(13) -0.0049(13)
C8 0.0312(12) 0.0554(15) 0.0704(17) 0.0099(13) 0.0093(12) -0.0055(11)
C9 0.0596(16) 0.0639(17) 0.0417(14) -0.0091(12) 0.0024(12) -0.0095(13)
C21 0.0290(10) 0.0284(10) 0.0225(10) -0.0033(8) 0.0098(8) 0.0008(8)
C22 0.0403(13) 0.0384(13) 0.0697(17) 0.0143(12) 0.0187(12) 0.0092(11)
C23 0.0385(15) 0.0561(17) 0.121(3) 0.0141(18) 0.0265(16) 0.0217(13)
C24 0.0349(14) 0.0622(17) 0.0753(19) -0.0079(14) 0.0268(13) 0.0015(12)
C25 0.0378(13) 0.0577(16) 0.0533(15) 0.0091(12) 0.0211(11) -0.0061(11)
C26 0.0324(11) 0.0429(13) 0.0465(13) 0.0142(10) 0.0157(10) 0.0039(10)
C31 0.0322(11) 0.0259(10) 0.0249(10) -0.0038(8) 0.0088(8) 0.0062(8)
C32 0.0331(12) 0.0377(11) 0.0356(12) -0.0059(10) 0.0102(9) 0.0055(10)
C33 0.0315(13) 0.0624(16) 0.0521(15) -0.0190(13) 0.0022(11) 0.0093(12)
C34 0.0513(17) 0.082(2) 0.0332(14) -0.0180(12) -0.0091(12) 0.0341(14)
C35 0.0661(19) 0.0795(18) 0.0229(11) 0.0046(12) 0.0118(12) 0.0309(15)
C36 0.0444(13) 0.0509(13) 0.0275(11) 0.0042(10) 0.0129(10) 0.0108(11)

loop_
_atom_type_symbol
_atom_type_description
_atom_type_scat_dispersion_real
_atom_type_scat_dispersion_imag
_atom_type_scat_source
C C 0.0033 0.0016 'International Tables Vol C Tables 4.2.6.8 and 6.1.1.4'
H H 0.0000 0.0000 'International Tables Vol C Tables 4.2.6.8 and 6.1.1.4'
N N 0.0061 0.0033 'International Tables Vol C Tables 4.2.6.8 and 6.1.1.4'
Si Si 0.0817 0.0704 'International Tables Vol C Tables 4.2.6.8 and 6.1.1.4'
Ni Ni 0.3393 1.1124 'International Tables Vol C Tables 4.2.6.8 and 6.1.1.4'

loop_
_geom_angle_atom_site_label_1
_geom_angle_atom_site_label_2
_geom_angle_atom_site_label_3
_geom_angle
_geom_angle_site_symmetry_1
_geom_angle_site_symmetry_3
C1 Ni Si 100.02(6) . 3_655
C1 Ni Si 149.02(6) . .
Si Ni Si 110.95(4) 3_655 .
C1 Ni Ni 156.32(6) . 3_655
Si Ni Ni 56.30(2) 3_655 3_655
Si Ni Ni 54.65(2) . 3_655
C1 Ni H 102.6(8) . .
Si Ni H 157.4(8) 3_655 .
Si Ni H 46.5(8) . .
Ni Ni H 101.1(8) 3_655 .
C31 Si C21 108.34(9) . .
C31 Si Ni 114.99(7) . 3_655
C21 Si Ni 118.64(6) . 3_655
C31 Si Ni 119.91(7) . .
C21 Si Ni 121.37(6) . .
Ni Si Ni 69.05(4) 3_655 .
C31 Si H 100.3(8) . .
C21 Si H 98.3(8) . .
Ni Si H 113.5(8) 3_655 .
Ni Si H 44.5(8) . .
C1 N1 C2 111.31(16) . .
C1 N1 C5 122.23(15) . .
C2 N1 C5 126.01(16) . .
C1 N2 C3 111.27(16) . .
C1 N2 C4 123.29(16) . .
C3 N2 C4 125.28(16) . .
N2 C1 N1 103.71(15) . .
N2 C1 Ni 128.11(14) . .
N1 C1 Ni 128.06(13) . .
C3 C2 N1 106.67(18) . .
C3 C2 H2A 126.7 . .
N1 C2 H2A 126.7 . .
C2 C3 N2 107.02(18) . .
C2 C3 H3A 126.5 . .
N2 C3 H3A 126.5 . .
N2 C4 C6 111.29(18) . .
N2 C4 C7 110.02(18) . .
C6 C4 C7 112.26(19) . .
N2 C4 H4A 107.7 . .
C6 C4 H4A 107.7 . .
C7 C4 H4A 107.7 . .
N1 C5 C9 110.08(18) . .
N1 C5 C8 111.11(17) . .
C9 C5 C8 112.15(19) . .
N1 C5 H5A 107.8 . .
C9 C5 H5A 107.8 . .
C8 C5 H5A 107.8 . .
C4 C6 H6A 109.5 . .
C4 C6 H6B 109.5 . .
H6A C6 H6B 109.5 . .
C4 C6 H6C 109.5 . .
H6A C6 H6C 109.5 . .
H6B C6 H6C 109.5 . .
C4 C7 H7A 109.5 . .
C4 C7 H7B 109.5 . .
H7A C7 H7B 109.5 . .
C4 C7 H7C 109.5 . .
H7A C7 H7C 109.5 . .
H7B C7 H7C 109.5 . .
C5 C8 H8A 109.5 . .
C5 C8 H8B 109.5 . .
H8A C8 H8B 109.5 . .
C5 C8 H8C 109.5 . .
H8A C8 H8C 109.5 . .
H8B C8 H8C 109.5 . .
C5 C9 H9A 109.5 . .
C5 C9 H9B 109.5 . .
H9A C9 H9B 109.5 . .
C5 C9 H9C 109.5 . .
H9A C9 H9C 109.5 . .
H9B C9 H9C 109.5 . .
C22 C21 C26 116.1(2) . .
C22 C21 Si 120.86(16) . .
C26 C21 Si 122.90(15) . .
C21 C22 C23 121.5(2) . .
C21 C22 H22A 119.3 . .
C23 C22 H22A 119.3 . .
C24 C23 C22 120.7(2) . .
C24 C23 H23A 119.6 . .
C22 C23 H23A 119.6 . .
C23 C24 C25 119.4(2) . .
C23 C24 H24A 120.3 . .
C25 C24 H24A 120.3 . .
C24 C25 C26 119.8(2) . .
C24 C25 H25A 120.1 . .
C26 C25 H25A 120.1 . .
C21 C26 C25 122.4(2) . .
C21 C26 H26A 118.8 . .
C25 C26 H26A 118.8 . .
C36 C31 C32 116.7(2) . .
C36 C31 Si 126.16(17) . .
C32 C31 Si 117.16(15) . .
C33 C32 C31 121.9(2) . .
C33 C32 H32A 119.1 . .
C31 C32 H32A 119.1 . .
C34 C33 C32 119.9(2) . .
C34 C33 H33A 120.0 . .
C32 C33 H33A 120.0 . .
C33 C34 C35 119.8(2) . .
C33 C34 H34A 120.1 . .
C35 C34 H34A 120.1 . .
C34 C35 C36 120.2(2) . .
C34 C35 H35A 119.9 . .
C36 C35 H35A 119.9 . .
C35 C36 C31 121.5(2) . .
C35 C36 H36A 119.2 . .
C31 C36 H36A 119.2 . .

loop_
_geom_bond_atom_site_label_1
_geom_bond_atom_site_label_2
_geom_bond_distance
_geom_bond_site_symmetry_2
Ni C1 1.8941(19) .
Ni Si 2.1953(8) 3_655
Ni Si 2.2393(9) .
Ni Ni 2.5136(12) 3_655
Ni H 1.57(2) .
Si C31 1.900(2) .
Si C21 1.900(2) .
Si Ni 2.1953(8) 3_655
Si H 1.62(2) .
N1 C1 1.364(2) .
N1 C2 1.388(2) .
N1 C5 1.471(2) .
N2 C1 1.361(2) .
N2 C3 1.387(2) .
N2 C4 1.473(2) .
C2 C3 1.339(3) .
C2 H2A 0.9500 .
C3 H3A 0.9500 .
C4 C6 1.511(3) .
C4 C7 1.515(3) .
C4 H4A 1.0000 .
C5 C9 1.513(3) .
C5 C8 1.517(3) .
C5 H5A 1.0000 .
C6 H6A 0.9800 .
C6 H6B 0.9800 .
C6 H6C 0.9800 .
C7 H7A 0.9800 .
C7 H7B 0.9800 .
C7 H7C 0.9800 .
C8 H8A 0.9800 .
C8 H8B 0.9800 .
C8 H8C 0.9800 .
C9 H9A 0.9800 .
C9 H9B 0.9800 .
C9 H9C 0.9800 .
C21 C22 1.386(3) .
C21 C26 1.387(3) .
C22 C23 1.391(3) .
C22 H22A 0.9500 .
C23 C24 1.363(4) .
C23 H23A 0.9500 .
C24 C25 1.364(3) .
C24 H24A 0.9500 .
C25 C26 1.389(3) .
C25 H25A 0.9500 .
C26 H26A 0.9500 .
C31 C36 1.395(3) .
C31 C32 1.400(3) .
C32 C33 1.390(3) .
C32 H32A 0.9500 .
C33 C34 1.375(4) .
C33 H33A 0.9500 .
C34 C35 1.377(4) .
C34 H34A 0.9500 .
C35 C36 1.393(3) .
C35 H35A 0.9500 .
C36 H36A 0.9500 .
